data_4329244
loop_
_publ_author_name
'Enrique Colacio'
'Jos\'e Ruiz'
'Antonio J. Mota'
'Mar\'ia A. Palacios'
'Eduard Cremades'
'Eliseo Ruiz'
'Fraser J. White'
'Euan K. Brechin'

_publ_section_title
;
 Family of Carboxylate- and Nitrate-diphenoxo Triply Bridged Dinuclear
 NiIILnIII Complexes (Ln = Eu, Gd, Tb, Ho, Er, Y): Synthesis, Experimental
 and Theoretical Magneto-Structural Studies, and Single-Molecule Magnet
 Behavior
;
_journal_name_full 'Inorganic Chemistry'
_journal_page_first 5857
_journal_page_last 5868
_journal_paper_doi 10.1021/ic3004596
_journal_volume 51
_journal_year 2012
_chemical_formula_sum 'C61 H64 Dy N7 Ni O11'
_chemical_formula_weight 1292.40
_chemical_name_systematic
;
 ?
;
_space_group_IT_number 29
_symmetry_cell_setting orthorhombic
_symmetry_space_group_name_Hall 'P 2c -2ac'
_symmetry_space_group_name_H-M 'P c a 21'
_atom_sites_solution_hydrogens geom
_atom_sites_solution_primary direct
_atom_sites_solution_secondary difmap
_audit_creation_method SHELXL-97
_cell_angle_alpha 90.000(5)
_cell_angle_beta 90.000(5)
_cell_angle_gamma 90.000(5)
_cell_formula_units_Z 4
_cell_length_a 22.497(5)
_cell_length_b 12.769(5)
_cell_length_c 19.788(5)
_cell_measurement_reflns_used 4704
_cell_measurement_temperature 100(2)
_cell_measurement_theta_max 28.241
_cell_measurement_theta_min 2.403
_cell_volume 5684(3)
_computing_cell_refinement 'bruker SMART'
_computing_data_collection 'bruker SMART'
_computing_data_reduction 'bruker SMART'
_computing_molecular_graphics 'Bruker SHELXTL'
_computing_publication_material 'SHELXL-97 (Sheldrick, 1997)'
_computing_structure_refinement 'SHELXL-97 (Sheldrick, 1997)'
_computing_structure_solution 'SHELXS-97 (Sheldrick, 1990)'
_diffrn_ambient_temperature 100(2)
_diffrn_measured_fraction_theta_full 1.000
_diffrn_measured_fraction_theta_max 1.000
_diffrn_measurement_device_type 'Bruker SMART APEX CCC system'
_diffrn_measurement_method 'phi and omega scans'
_diffrn_radiation_monochromator graphite
_diffrn_radiation_source 'fine-focus sealed tube'
_diffrn_radiation_type MoK\a
_diffrn_radiation_wavelength 0.71073
_diffrn_reflns_av_R_equivalents 0.0570
_diffrn_reflns_av_sigmaI/netI 0.0725
_diffrn_reflns_limit_h_max 26
_diffrn_reflns_limit_h_min -26
_diffrn_reflns_limit_k_max 11
_diffrn_reflns_limit_k_min -15
_diffrn_reflns_limit_l_max 23
_diffrn_reflns_limit_l_min -21
_diffrn_reflns_number 29461
_diffrn_reflns_theta_full 25.00
_diffrn_reflns_theta_max 25.00
_diffrn_reflns_theta_min 1.59
_exptl_absorpt_coefficient_mu 1.703
_exptl_absorpt_correction_T_max 1.000
_exptl_absorpt_correction_T_min 0.683
_exptl_absorpt_correction_type empirical
_exptl_absorpt_process_details empirical
_exptl_crystal_colour 'light green'
_exptl_crystal_density_diffrn 1.510
_exptl_crystal_description block
_exptl_crystal_F_000 2644
_exptl_crystal_size_max 0.64
_exptl_crystal_size_mid 0.09
_exptl_crystal_size_min 0.02
_refine_diff_density_max 1.255
_refine_diff_density_min -0.500
_refine_diff_density_rms 0.084
_refine_ls_abs_structure_details 'Flack H D (1983), Acta Cryst. A39, 876-881'
_refine_ls_abs_structure_Flack -0.016(8)
_refine_ls_extinction_method none
_refine_ls_goodness_of_fit_ref 0.933
_refine_ls_hydrogen_treatment constr
_refine_ls_matrix_type full
_refine_ls_number_parameters 740
_refine_ls_number_reflns 9805
_refine_ls_number_restraints 1
_refine_ls_restrained_S_all 0.933
_refine_ls_R_factor_all 0.0481
_refine_ls_R_factor_gt 0.0365
_refine_ls_shift/su_max 0.002
_refine_ls_shift/su_mean 0.000
_refine_ls_structure_factor_coef Fsqd
_refine_ls_weighting_details 'calc w=1/[\s^2^(Fo^2^)+(0.0322P)^2^+0.0000P] where P=(Fo^2^+2Fc^2^)/3'
_refine_ls_weighting_scheme calc
_refine_ls_wR_factor_gt 0.0701
_refine_ls_wR_factor_ref 0.0731
_reflns_number_gt 8019
_reflns_number_total 9805
_reflns_threshold_expression >2sigma(I)
_cod_data_source_file ic3004596_si_001_11.cif
_cod_data_source_block 10
_cod_database_code 4329244

loop_
_symmetry_equiv_pos_as_xyz
'x, y, z'
'-x, -y, z+1/2'
'-x+1/2, y, z+1/2'
'x+1/2, -y, z'

loop_
_atom_site_label
_atom_site_type_symbol
_atom_site_fract_x
_atom_site_fract_y
_atom_site_fract_z
_atom_site_U_iso_or_equiv
_atom_site_adp_type
_atom_site_occupancy
_atom_site_symmetry_multiplicity
_atom_site_calc_flag
_atom_site_refinement_flags
Dy1 Dy 0.866221(9) 0.399780(17) 0.238209(16) 0.01601(6) Uani 1 1 d .
Ni1 Ni 0.73085(3) 0.37121(5) 0.31772(4) 0.01636(16) Uani 1 1 d .
O27A O 0.93325(15) 0.3388(3) 0.32705(19) 0.0202(9) Uani 1 1 d .
O25A O 0.82151(14) 0.3964(3) 0.34311(17) 0.0164(8) Uani 1 1 d .
O2D O 0.83848(14) 0.2254(3) 0.2483(2) 0.0200(9) Uani 1 1 d .
O2C O 0.94121(15) 0.3007(3) 0.1793(2) 0.0235(10) Uani 1 1 d .
O1C O 0.86234(16) 0.3491(3) 0.1217(2) 0.0231(10) Uani 1 1 d .
O5A O 0.76777(13) 0.4199(3) 0.2281(2) 0.0200(9) Uani 1 1 d .
O2A O 0.82804(15) 0.5583(3) 0.15468(18) 0.0197(9) Uani 1 1 d .
O1B O 0.88906(17) 0.5773(3) 0.28504(19) 0.0268(10) Uani 1 1 d .
O2B O 0.95114(15) 0.5128(3) 0.21322(19) 0.0275(10) Uani 1 1 d .
O3B O 0.95819(16) 0.6765(3) 0.2420(3) 0.0363(9) Uani 1 1 d .
O1D O 0.74800(15) 0.2175(3) 0.29641(17) 0.0175(8) Uani 1 1 d .
N12A N 0.6445(2) 0.3551(4) 0.2671(3) 0.0196(13) Uani 1 1 d .
N1B N 0.9330(2) 0.5923(4) 0.2457(3) 0.0289(11) Uani 1 1 d .
N20A N 0.71089(19) 0.3387(3) 0.4212(2) 0.0204(11) Uani 1 1 d .
C3A C 0.7689(2) 0.5380(4) 0.1353(3) 0.0172(12) Uani 1 1 d .
C14C C 0.9284(2) 0.1469(5) 0.0508(3) 0.0235(14) Uani 1 1 d .
N16A N 0.69515(18) 0.5216(3) 0.3427(2) 0.0191(11) Uani 1 1 d .
C6A C 0.6825(2) 0.4345(4) 0.1570(3) 0.0183(13) Uani 1 1 d .
C5C C 0.9514(2) 0.1012(5) -0.0096(3) 0.0207(13) Uani 1 1 d .
C5D C 0.7708(2) -0.0981(4) 0.1965(3) 0.0231(13) Uani 1 1 d .
C13D C 0.7940(2) 0.0591(4) 0.2621(3) 0.0192(14) Uani 1 1 d .
C32A C 0.8479(2) 0.2699(4) 0.5057(3) 0.0209(13) Uani 1 1 d .
H32A H 0.8277 0.2566 0.5458 0.025 Uiso 1 1 calc R
C26A C 0.9067(2) 0.3104(4) 0.3882(3) 0.0212(14) Uani 1 1 d .
C7D C 0.8207(2) -0.1125(4) 0.3059(3) 0.0232(14) Uani 1 1 d .
C17A C 0.7413(2) 0.6043(4) 0.3387(3) 0.0194(12) Uani 1 1 d .
H17B H 0.7579 0.6057 0.2940 0.029 Uiso 1 1 calc R
H17A H 0.7722 0.5896 0.3708 0.029 Uiso 1 1 calc R
H17C H 0.7238 0.6710 0.3488 0.029 Uiso 1 1 calc R
C4A C 0.7402(2) 0.4627(4) 0.1731(3) 0.0179(13) Uani 1 1 d .
C23A C 0.8186(2) 0.3240(4) 0.4550(3) 0.0174(13) Uani 1 1 d .
C1A C 0.8622(2) 0.6194(5) 0.1078(3) 0.0269(14) Uani 1 1 d .
H1A2 H 0.8592 0.5892 0.0635 0.040 Uiso 1 1 calc R
H1A3 H 0.9031 0.6202 0.1217 0.040 Uiso 1 1 calc R
H1A1 H 0.8472 0.6898 0.1068 0.040 Uiso 1 1 calc R
C21A C 0.6973(2) 0.2294(4) 0.4389(3) 0.0219(13) Uani 1 1 d .
H21B H 0.6857 0.2255 0.4855 0.033 Uiso 1 1 calc R
H21C H 0.7320 0.1869 0.4317 0.033 Uiso 1 1 calc R
H21A H 0.6655 0.2044 0.4109 0.033 Uiso 1 1 calc R
C30A C 0.9057(2) 0.2346(4) 0.4997(3) 0.0225(14) Uani 1 1 d .
C29A C 0.9350(3) 0.2572(5) 0.4388(3) 0.0225(16) Uani 1 1 d .
H29A H 0.9742 0.2358 0.4328 0.027 Uiso 1 1 calc R
C12D C 0.8192(2) -0.0020(4) 0.3138(3) 0.0204(13) Uani 1 1 d .
C7C C 0.9888(2) 0.2709(5) -0.0455(3) 0.0210(13) Uani 1 1 d .
C9C C 1.0242(2) 0.4409(5) -0.0808(3) 0.0255(14) Uani 1 1 d .
H9C H 1.0427 0.4828 -0.1129 0.031 Uiso 1 1 calc R
C13C C 0.9368(3) 0.2530(5) 0.0622(3) 0.0181(15) Uani 1 1 d .
C24A C 0.8481(2) 0.3436(4) 0.3939(3) 0.0186(14) Uani 1 1 d .
C12C C 0.9673(2) 0.3159(5) 0.0168(3) 0.0199(13) Uani 1 1 d .
C7A C 0.6541(2) 0.4871(4) 0.1039(3) 0.0201(13) Uani 1 1 d .
H7A H 0.6150 0.4699 0.0935 0.024 Uiso 1 1 calc R
C8C C 1.0167(2) 0.3379(5) -0.0930(3) 0.0214(13) Uani 1 1 d .
H8C H 1.0301 0.3101 -0.1337 0.026 Uiso 1 1 calc R
C22A C 0.7597(2) 0.3744(4) 0.4667(3) 0.0195(13) Uani 1 1 d .
H22A H 0.7643 0.4495 0.4615 0.023 Uiso 1 1 calc R
H22B H 0.7479 0.3612 0.5131 0.023 Uiso 1 1 calc R
C14A C 0.6084(2) 0.4518(4) 0.2812(3) 0.0182(12) Uani 1 1 d .
H14A H 0.5843 0.4409 0.3212 0.022 Uiso 1 1 calc R
H14B H 0.5820 0.4654 0.2434 0.022 Uiso 1 1 calc R
C28A C 0.9952(2) 0.3152(5) 0.3196(3) 0.0307(15) Uani 1 1 d .
H28A H 1.0168 0.3427 0.3575 0.046 Uiso 1 1 calc R
H28C H 1.0099 0.3465 0.2787 0.046 Uiso 1 1 calc R
H28B H 1.0006 0.2407 0.3175 0.046 Uiso 1 1 calc R
C10A C 0.7412(2) 0.5882(4) 0.0819(3) 0.0194(13) Uani 1 1 d .
H10A H 0.7616 0.6379 0.0565 0.023 Uiso 1 1 calc R
C2C C 0.8909(3) -0.0235(5) 0.0854(3) 0.0352(17) Uani 1 1 d .
H2C H 0.8707 -0.0654 0.1162 0.042 Uiso 1 1 calc R
C14D C 0.7703(2) 0.0154(4) 0.2033(3) 0.0196(13) Uani 1 1 d .
C15D C 0.7935(2) 0.1782(4) 0.2698(3) 0.0186(13) Uani 1 1 d .
C6D C 0.7967(2) -0.1582(4) 0.2471(4) 0.0243(14) Uani 1 1 d .
H6D H 0.7982 -0.2306 0.2420 0.029 Uiso 1 1 calc R
C3D C 0.7238(3) -0.0835(5) 0.0880(3) 0.0336(16) Uani 1 1 d .
H3D H 0.7084 -0.1150 0.0494 0.040 Uiso 1 1 calc R
C19A C 0.6588(2) 0.4049(4) 0.4361(3) 0.0181(12) Uani 1 1 d .
H19B H 0.6513 0.4043 0.4844 0.022 Uiso 1 1 calc R
H19A H 0.6241 0.3763 0.4136 0.022 Uiso 1 1 calc R
C15C C 0.9118(3) 0.3021(5) 0.1246(3) 0.0234(15) Uani 1 1 d .
C9A C 0.6514(2) 0.6179(5) 0.0083(3) 0.0295(15) Uani 1 1 d .
H9A1 H 0.6463 0.5692 -0.0282 0.044 Uiso 1 1 calc R
H9A3 H 0.6751 0.6759 -0.0068 0.044 Uiso 1 1 calc R
H9A2 H 0.6133 0.6428 0.0228 0.044 Uiso 1 1 calc R
C8A C 0.6824(3) 0.5637(5) 0.0667(3) 0.0212(15) Uani 1 1 d .
C1C C 0.8982(3) 0.0808(5) 0.0973(3) 0.0309(16) Uani 1 1 d .
H1C H 0.8830 0.1095 0.1369 0.037 Uiso 1 1 calc R
C2D C 0.7244(2) 0.0265(5) 0.0933(3) 0.0296(15) Uani 1 1 d .
H2D H 0.7091 0.0667 0.0582 0.036 Uiso 1 1 calc R
C1D C 0.7469(2) 0.0745(4) 0.1484(3) 0.0239(14) Uani 1 1 d .
H1D H 0.7471 0.1473 0.1506 0.029 Uiso 1 1 calc R
N3F N 0.0735(3) 0.0904(6) 0.0802(4) 0.075(2) Uani 1 1 d .
C9D C 0.8695(2) -0.1276(5) 0.4146(3) 0.0267(15) Uani 1 1 d .
H9D H 0.8858 -0.1690 0.4486 0.032 Uiso 1 1 calc R
C10D C 0.8677(2) -0.0183(5) 0.4221(3) 0.0255(15) Uani 1 1 d .
H10D H 0.8838 0.0123 0.4607 0.031 Uiso 1 1 calc R
C18A C 0.6689(3) 0.5178(5) 0.4126(3) 0.0202(15) Uani 1 1 d .
H18A H 0.6313 0.5550 0.4128 0.024 Uiso 1 1 calc R
H18B H 0.6955 0.5528 0.4439 0.024 Uiso 1 1 calc R
C10C C 1.0041(3) 0.4862(6) -0.0192(3) 0.0272(16) Uani 1 1 d .
H10C H 1.0096 0.5574 -0.0112 0.033 Uiso 1 1 calc R
C11C C 0.9769(2) 0.4248(4) 0.0280(3) 0.0225(14) Uani 1 1 d .
H11C H 0.9644 0.4547 0.0684 0.027 Uiso 1 1 calc R
C4C C 0.9432(2) -0.0086(5) -0.0207(3) 0.0301(15) Uani 1 1 d .
H4C H 0.9578 -0.0394 -0.0599 0.036 Uiso 1 1 calc R
C11D C 0.8429(2) 0.0431(5) 0.3739(3) 0.0240(14) Uani 1 1 d .
H11D H 0.8413 0.1153 0.3801 0.029 Uiso 1 1 calc R
C6C C 0.9793(2) 0.1633(5) -0.0569(3) 0.0241(14) Uani 1 1 d .
H6C H 0.9921 0.1335 -0.0972 0.029 Uiso 1 1 calc R
C4D C 0.7450(3) -0.1428(5) 0.1379(3) 0.0310(16) Uani 1 1 d .
H4D H 0.7429 -0.2153 0.1341 0.037 Uiso 1 1 calc R
C15A C 0.6489(2) 0.5446(4) 0.2918(3) 0.0207(13) Uani 1 1 d .
H15B H 0.6676 0.5630 0.2493 0.025 Uiso 1 1 calc R
H15A H 0.6255 0.6042 0.3067 0.025 Uiso 1 1 calc R
C8D C 0.8471(2) -0.1735(5) 0.3573(3) 0.0258(15) Uani 1 1 d .
H8D H 0.8494 -0.2458 0.3523 0.031 Uiso 1 1 calc R
C11A C 0.6537(3) 0.3448(5) 0.1932(3) 0.0174(15) Uani 1 1 d .
H11A H 0.6153 0.3324 0.1724 0.021 Uiso 1 1 calc R
H11B H 0.6777 0.2828 0.1854 0.021 Uiso 1 1 calc R
C2F C 0.0796(3) 0.1555(6) 0.1183(4) 0.0449(19) Uani 1 1 d .
C13A C 0.6103(3) 0.2614(4) 0.2873(3) 0.0258(14) Uani 1 1 d .
H13A H 0.5743 0.2579 0.2615 0.039 Uiso 1 1 calc R
H13C H 0.6008 0.2658 0.3346 0.039 Uiso 1 1 calc R
H13B H 0.6337 0.1998 0.2792 0.039 Uiso 1 1 calc R
C2E C 0.0235(4) 0.9969(8) 0.2692(4) 0.065(3) Uani 1 1 d .
C1F C 0.0875(3) 0.2362(6) 0.1679(4) 0.0486(19) Uani 1 1 d .
H1F1 H 0.0502 0.2700 0.1764 0.073 Uiso 1 1 calc R
H1F2 H 0.1156 0.2868 0.1514 0.073 Uiso 1 1 calc R
H1F3 H 0.1022 0.2059 0.2090 0.073 Uiso 1 1 calc R
N3G N 0.1225(3) 0.2294(7) 0.3882(5) 0.092(3) Uani 1 1 d .
C3C C 0.9146(3) -0.0674(5) 0.0255(3) 0.0394(18) Uani 1 1 d .
H3C H 0.9103 -0.1388 0.0178 0.047 Uiso 1 1 calc R
C1E C -0.0297(4) 0.9626(9) 0.2409(7) 0.138(5) Uani 1 1 d .
H1E2 H -0.0259 0.9608 0.1926 0.207 Uiso 1 1 calc R
H1E3 H -0.0611 1.0097 0.2532 0.207 Uiso 1 1 calc R
H1E1 H -0.0387 0.8937 0.2573 0.207 Uiso 1 1 calc R
C31A C 0.9368(3) 0.1794(5) 0.5566(3) 0.0341(16) Uani 1 1 d .
H31B H 0.9627 0.2276 0.5794 0.051 Uiso 1 1 calc R
H31C H 0.9597 0.1223 0.5389 0.051 Uiso 1 1 calc R
H31A H 0.9078 0.1530 0.5879 0.051 Uiso 1 1 calc R
C2G C 0.1497(4) 0.1512(9) 0.3848(6) 0.092(4) Uani 1 1 d .
C1G C 0.1859(4) 0.0571(7) 0.3862(6) 0.116(5) Uani 1 1 d .
H1G1 H 0.2155 0.0635 0.4210 0.174 Uiso 1 1 calc R
H1G2 H 0.2050 0.0481 0.3433 0.174 Uiso 1 1 calc R
H1G3 H 0.1611 -0.0024 0.3954 0.174 Uiso 1 1 calc R
N3E N 0.0669(4) 1.0179(9) 0.2904(5) 0.124(4) Uani 1 1 d .

loop_
_atom_site_aniso_label
_atom_site_aniso_U_11
_atom_site_aniso_U_22
_atom_site_aniso_U_33
_atom_site_aniso_U_23
_atom_site_aniso_U_13
_atom_site_aniso_U_12
Dy1 0.01576(10) 0.01668(11) 0.01560(11) -0.00015(17) 0.00090(17) -0.00055(11)
Ni1 0.0159(3) 0.0171(4) 0.0161(4) -0.0004(3) 0.0009(3) -0.0001(3)
O27A 0.0181(19) 0.023(2) 0.020(2) 0.001(2) -0.0031(19) 0.0000(18)
O25A 0.0146(18) 0.018(2) 0.017(2) -0.0003(16) 0.0016(15) 0.0024(17)
O2D 0.0202(16) 0.0161(18) 0.024(3) 0.0001(19) 0.004(2) -0.0020(15)
O2C 0.018(2) 0.025(3) 0.027(3) -0.0002(19) 0.0018(19) -0.0009(19)
O1C 0.021(2) 0.026(2) 0.022(2) 0.0001(19) 0.0014(19) 0.0044(19)
O5A 0.0161(15) 0.022(2) 0.022(3) 0.0043(19) -0.0036(19) -0.0014(14)
O2A 0.0209(19) 0.018(2) 0.020(2) 0.0026(17) 0.0010(17) -0.0047(17)
O1B 0.026(2) 0.028(3) 0.026(2) 0.0001(19) 0.0002(19) -0.0026(19)
O2B 0.021(2) 0.030(3) 0.032(3) 0.0027(19) 0.0012(16) -0.0039(19)
O3B 0.051(2) 0.028(2) 0.030(2) 0.000(3) -0.005(3) -0.0199(19)
O1D 0.0188(19) 0.016(2) 0.017(2) 0.0006(16) 0.0020(16) 0.0015(17)
N12A 0.019(3) 0.016(3) 0.023(3) -0.001(2) 0.001(2) -0.005(2)
N1B 0.049(3) 0.017(2) 0.021(3) 0.003(3) -0.005(4) -0.013(2)
N20A 0.025(3) 0.015(3) 0.021(3) 0.004(2) 0.003(2) -0.001(2)
C3A 0.016(3) 0.025(3) 0.010(3) -0.007(2) 0.002(2) -0.001(3)
C14C 0.016(3) 0.033(4) 0.021(3) 0.000(3) -0.002(3) -0.003(3)
N16A 0.023(2) 0.015(3) 0.019(3) 0.000(2) 0.001(2) 0.003(2)
C6A 0.018(3) 0.020(3) 0.017(3) -0.006(3) 0.005(2) 0.002(2)
C5C 0.013(3) 0.024(3) 0.025(3) -0.004(3) -0.005(2) 0.006(3)
C5D 0.017(3) 0.018(3) 0.035(4) -0.005(3) 0.008(3) -0.006(3)
C13D 0.012(3) 0.012(3) 0.033(4) -0.004(2) 0.008(2) -0.001(2)
C32A 0.033(3) 0.023(4) 0.008(3) 0.000(2) 0.001(2) -0.003(3)
C26A 0.020(3) 0.017(3) 0.027(4) -0.005(3) -0.001(3) -0.005(3)
C7D 0.022(3) 0.018(3) 0.030(4) 0.003(3) 0.013(3) 0.001(3)
C17A 0.016(3) 0.017(3) 0.024(3) -0.001(3) 0.004(2) -0.002(3)
C4A 0.020(3) 0.017(3) 0.017(3) 0.001(2) 0.004(3) 0.005(3)
C23A 0.024(3) 0.010(3) 0.018(3) -0.006(2) 0.004(3) -0.003(2)
C1A 0.024(3) 0.034(4) 0.024(3) 0.008(3) 0.003(3) -0.010(3)
C21A 0.020(3) 0.021(3) 0.025(3) -0.003(3) 0.001(3) -0.004(3)
C30A 0.031(3) 0.017(3) 0.019(3) -0.002(3) -0.011(3) -0.004(3)
C29A 0.018(3) 0.027(4) 0.023(4) -0.002(3) -0.006(3) 0.000(3)
C12D 0.018(3) 0.019(3) 0.024(3) -0.003(3) 0.009(3) -0.005(2)
C7C 0.011(3) 0.029(4) 0.023(3) -0.007(3) -0.005(2) 0.007(3)
C9C 0.025(3) 0.035(4) 0.016(3) 0.011(3) 0.003(3) 0.004(3)
C13C 0.017(3) 0.025(4) 0.012(3) 0.005(3) -0.003(3) 0.007(3)
C24A 0.021(3) 0.014(3) 0.021(4) -0.005(3) -0.008(3) 0.000(3)
C12C 0.017(3) 0.027(4) 0.016(3) -0.002(3) -0.002(2) 0.007(3)
C7A 0.018(3) 0.021(3) 0.022(3) -0.008(3) -0.003(3) 0.002(3)
C8C 0.018(3) 0.027(4) 0.019(3) 0.005(3) 0.004(2) 0.005(3)
C22A 0.020(3) 0.028(4) 0.011(3) 0.000(2) 0.001(2) -0.003(3)
C14A 0.019(3) 0.019(3) 0.016(3) -0.002(2) -0.002(2) 0.004(2)
C28A 0.013(3) 0.064(5) 0.015(3) 0.000(3) 0.001(3) 0.005(3)
C10A 0.024(3) 0.020(3) 0.014(3) -0.003(2) 0.001(2) 0.005(3)
C2C 0.037(4) 0.028(4) 0.040(5) 0.003(3) 0.012(3) -0.003(3)
C14D 0.017(3) 0.016(3) 0.025(3) -0.003(3) 0.011(3) 0.000(3)
C15D 0.025(3) 0.017(3) 0.014(3) 0.001(2) -0.010(2) -0.001(3)
C6D 0.025(3) 0.013(3) 0.035(4) 0.001(3) 0.003(3) -0.004(2)
C3D 0.029(3) 0.039(4) 0.033(4) -0.015(3) -0.004(3) -0.005(3)
C19A 0.010(2) 0.024(3) 0.021(3) -0.001(3) 0.006(2) 0.005(3)
C15C 0.022(3) 0.020(4) 0.028(4) 0.007(3) 0.010(3) -0.001(3)
C9A 0.028(3) 0.034(4) 0.026(3) 0.005(3) -0.002(3) 0.003(3)
C8A 0.026(3) 0.019(4) 0.018(3) -0.004(3) 0.000(3) 0.009(3)
C1C 0.028(3) 0.037(4) 0.028(4) -0.001(3) 0.007(3) -0.007(3)
C2D 0.030(3) 0.030(4) 0.030(4) -0.012(3) -0.009(3) 0.004(3)
C1D 0.021(3) 0.023(3) 0.028(4) -0.002(3) -0.005(3) 0.002(3)
N3F 0.059(4) 0.080(6) 0.086(6) -0.044(5) -0.024(4) 0.018(4)
C9D 0.026(3) 0.027(4) 0.028(4) 0.011(3) 0.003(3) 0.005(3)
C10D 0.024(3) 0.026(4) 0.026(4) 0.001(3) 0.004(3) -0.002(3)
C18A 0.019(3) 0.026(4) 0.016(3) 0.000(3) 0.004(3) 0.007(3)
C10C 0.025(3) 0.025(4) 0.032(4) 0.009(3) 0.001(3) 0.000(3)
C11C 0.023(3) 0.028(4) 0.017(3) -0.005(3) -0.003(3) 0.006(3)
C4C 0.024(3) 0.029(4) 0.037(4) -0.003(3) -0.001(3) 0.002(3)
C11D 0.024(3) 0.021(4) 0.027(4) -0.001(3) 0.005(3) 0.002(3)
C6C 0.024(3) 0.032(4) 0.016(3) -0.004(3) 0.005(3) 0.009(3)
C4D 0.027(3) 0.022(3) 0.044(4) -0.018(3) -0.001(3) 0.000(3)
C15A 0.023(3) 0.023(3) 0.016(3) 0.000(3) 0.005(2) 0.009(3)
C8D 0.031(3) 0.011(3) 0.036(4) 0.010(3) 0.008(3) 0.000(3)
C11A 0.020(3) 0.014(4) 0.019(4) -0.006(3) -0.008(3) 0.001(3)
C2F 0.026(4) 0.053(5) 0.055(5) -0.008(4) 0.000(4) 0.007(4)
C13A 0.030(3) 0.021(3) 0.026(4) 0.001(3) 0.003(3) -0.001(3)
C2E 0.063(5) 0.075(7) 0.057(6) 0.030(5) 0.019(5) 0.013(6)
C1F 0.037(4) 0.060(5) 0.049(5) -0.012(4) 0.003(4) 0.001(4)
N3G 0.070(5) 0.065(6) 0.143(8) 0.020(6) 0.000(5) -0.006(5)
C3C 0.039(4) 0.026(4) 0.053(5) -0.006(3) 0.007(4) -0.007(3)
C1E 0.067(6) 0.215(14) 0.132(9) 0.043(14) -0.030(10) -0.021(7)
C31A 0.039(4) 0.041(4) 0.023(4) -0.002(3) -0.002(3) 0.012(3)
C2G 0.071(7) 0.058(7) 0.148(11) 0.017(7) 0.037(7) -0.013(6)
C1G 0.066(6) 0.056(6) 0.225(14) 0.023(8) 0.081(8) 0.029(6)
N3E 0.107(8) 0.138(10) 0.127(9) 0.035(7) -0.024(7) -0.027(7)

loop_
_atom_type_symbol
_atom_type_description
_atom_type_scat_dispersion_real
_atom_type_scat_dispersion_imag
_atom_type_scat_source
C C 0.0033 0.0016 'International Tables Vol C Tables 4.2.6.8 and 6.1.1.4'
H H 0.0000 0.0000 'International Tables Vol C Tables 4.2.6.8 and 6.1.1.4'
N N 0.0061 0.0033 'International Tables Vol C Tables 4.2.6.8 and 6.1.1.4'
O O 0.0106 0.0060 'International Tables Vol C Tables 4.2.6.8 and 6.1.1.4'
Ni Ni 0.3393 1.1124 'International Tables Vol C Tables 4.2.6.8 and 6.1.1.4'
Dy Dy -0.1892 4.4098 'International Tables Vol C Tables 4.2.6.8 and 6.1.1.4'

loop_
_geom_angle_atom_site_label_1
_geom_angle_atom_site_label_2
_geom_angle_atom_site_label_3
_geom_angle
O5A Dy1 O25A 69.61(13)
O5A Dy1 O2D 81.46(12)
O25A Dy1 O2D 77.73(13)
O5A Dy1 O1C 84.75(14)
O25A Dy1 O1C 147.65(12)
O2D Dy1 O1C 79.26(15)
O5A Dy1 O2C 135.19(14)
O25A Dy1 O2C 136.94(13)
O2D Dy1 O2C 74.10(13)
O1C Dy1 O2C 54.43(13)
O5A Dy1 O27A 135.36(14)
O25A Dy1 O27A 67.40(12)
O2D Dy1 O27A 78.37(13)
O1C Dy1 O27A 128.95(13)
O2C Dy1 O27A 75.44(14)
O5A Dy1 O2B 133.41(12)
O25A Dy1 O2B 122.26(13)
O2D Dy1 O2B 142.55(12)
O1C Dy1 O2B 89.61(13)
O2C Dy1 O2B 70.43(13)
O27A Dy1 O2B 81.47(12)
O5A Dy1 O1B 97.62(13)
O25A Dy1 O1B 76.90(13)
O2D Dy1 O1B 153.19(14)
O1C Dy1 O1B 127.48(13)
O2C Dy1 O1B 120.73(13)
O27A Dy1 O1B 84.01(13)
O2B Dy1 O1B 51.66(13)
O5A Dy1 O2A 63.44(12)
O25A Dy1 O2A 114.73(11)
O2D Dy1 O2A 132.33(12)
O1C Dy1 O2A 66.99(12)
O2C Dy1 O2A 108.32(12)
O27A Dy1 O2A 149.27(11)
O2B Dy1 O2A 71.83(11)
O1B Dy1 O2A 67.68(12)
O5A Dy1 C15C 110.19(17)
O25A Dy1 C15C 152.09(15)
O2D Dy1 C15C 74.73(15)
O1C Dy1 C15C 27.17(15)
O2C Dy1 C15C 27.26(15)
O27A Dy1 C15C 102.24(17)
O2B Dy1 C15C 79.20(16)
O1B Dy1 C15C 129.29(15)
O2A Dy1 C15C 87.68(15)
O5A Dy1 N1B 114.96(13)
O25A Dy1 N1B 101.34(16)
O2D Dy1 N1B 162.40(13)
O1C Dy1 N1B 107.37(17)
O2C Dy1 N1B 96.20(15)
O27A Dy1 N1B 85.04(14)
O2B Dy1 N1B 25.91(13)
O1B Dy1 N1B 26.10(14)
O2A Dy1 N1B 64.30(13)
C15C Dy1 N1B 103.50(18)
O5A Dy1 Ni1 34.82(11)
O25A Dy1 Ni1 37.08(8)
O2D Dy1 Ni1 67.78(8)
O1C Dy1 Ni1 112.24(9)
O2C Dy1 Ni1 141.61(9)
O27A Dy1 Ni1 100.55(9)
O2B Dy1 Ni1 147.68(10)
O1B Dy1 Ni1 96.21(9)
O2A Dy1 Ni1 94.37(7)
C15C Dy1 Ni1 130.55(13)
N1B Dy1 Ni1 121.77(12)
O1D Ni1 O5A 92.06(14)
O1D Ni1 O25A 90.73(14)
O5A Ni1 O25A 76.73(13)
O1D Ni1 N20A 92.93(15)
O5A Ni1 N20A 166.12(16)
O25A Ni1 N20A 90.25(15)
O1D Ni1 N16A 168.62(15)
O5A Ni1 N16A 94.56(15)
O25A Ni1 N16A 99.79(15)
N20A Ni1 N16A 82.77(17)
O1D Ni1 N12A 89.04(17)
O5A Ni1 N12A 89.54(16)
O25A Ni1 N12A 166.26(17)
N20A Ni1 N12A 103.48(18)
N16A Ni1 N12A 81.77(18)
O1D Ni1 Dy1 80.83(10)
O5A Ni1 Dy1 38.46(9)
O25A Ni1 Dy1 40.88(9)
N20A Ni1 Dy1 130.05(12)
N16A Ni1 Dy1 110.00(12)
N12A Ni1 Dy1 125.69(14)
C26A O27A C28A 116.8(4)
C26A O27A Dy1 116.2(3)
C28A O27A Dy1 126.3(3)
C24A O25A Ni1 121.8(3)
C24A O25A Dy1 119.1(3)
Ni1 O25A Dy1 102.04(14)
C15D O2D Dy1 135.1(3)
C15C O2C Dy1 92.3(3)
C15C O1C Dy1 92.9(4)
C4A O5A Ni1 128.7(3)
C4A O5A Dy1 124.5(3)
Ni1 O5A Dy1 106.72(16)
C3A O2A C1A 115.5(4)
C3A O2A Dy1 108.9(3)
C1A O2A Dy1 128.4(3)
N1B O1B Dy1 94.0(3)
N1B O2B Dy1 96.8(3)
C15D O1D Ni1 128.6(3)
C13A N12A C11A 105.6(5)
C13A N12A C14A 109.5(4)
C11A N12A C14A 109.4(5)
C13A N12A Ni1 114.4(4)
C11A N12A Ni1 109.5(4)
C14A N12A Ni1 108.5(3)
O3B N1B O2B 121.7(6)
O3B N1B O1B 122.1(6)
O2B N1B O1B 116.0(4)
O3B N1B Dy1 172.7(5)
O2B N1B Dy1 57.3(2)
O1B N1B Dy1 59.9(2)
C19A N20A C21A 109.4(4)
C19A N20A C22A 106.8(4)
C21A N20A C22A 107.4(4)
C19A N20A Ni1 104.4(3)
C21A N20A Ni1 117.1(3)
C22A N20A Ni1 111.4(3)
C4A C3A C10A 121.7(5)
C4A C3A O2A 115.0(5)
C10A C3A O2A 123.3(5)
C13C C14C C1C 122.6(6)
C13C C14C C5C 119.2(5)
C1C C14C C5C 118.2(6)
C15A N16A C17A 108.4(4)
C15A N16A C18A 110.8(4)
C17A N16A C18A 110.3(4)
C15A N16A Ni1 106.6(3)
C17A N16A Ni1 111.3(3)
C18A N16A Ni1 109.3(3)
C4A C6A C7A 118.5(5)
C4A C6A C11A 119.6(5)
C7A C6A C11A 121.8(5)
C6C C5C C14C 119.9(6)
C6C C5C C4C 121.2(5)
C14C C5C C4C 118.9(5)
C6D C5D C4D 122.6(6)
C6D C5D C14D 119.0(5)
C4D C5D C14D 118.3(6)
C14D C13D C12D 122.6(5)
C14D C13D C15D 118.5(5)
C12D C13D C15D 118.9(5)
C30A C32A C23A 123.3(5)
C29A C26A C24A 122.3(6)
C29A C26A O27A 124.3(5)
C24A C26A O27A 113.4(5)
C6D C7D C8D 121.8(5)
C6D C7D C12D 119.6(5)
C8D C7D C12D 118.5(5)
O5A C4A C3A 119.9(5)
O5A C4A C6A 120.4(5)
C3A C4A C6A 119.7(5)
C32A C23A C24A 119.1(5)
C32A C23A C22A 121.8(5)
C24A C23A C22A 118.5(5)
C32A C30A C29A 116.6(5)
C32A C30A C31A 121.8(5)
C29A C30A C31A 121.5(5)
C26A C29A C30A 120.8(6)
C13D C12D C7D 118.7(5)
C13D C12D C11D 122.2(5)
C7D C12D C11D 119.1(5)
C6C C7C C8C 123.3(5)
C6C C7C C12C 118.3(5)
C8C C7C C12C 118.3(5)
C8C C9C C10C 120.8(6)
C14C C13C C12C 121.8(6)
C14C C13C C15C 119.5(5)
C12C C13C C15C 118.6(5)
O25A C24A C26A 120.9(5)
O25A C24A C23A 121.4(5)
C26A C24A C23A 117.7(5)
C13C C12C C11C 122.7(5)
C13C C12C C7C 119.2(6)
C11C C12C C7C 118.1(5)
C8A C7A C6A 121.9(5)
C9C C8C C7C 121.7(5)
C23A C22A N20A 115.5(4)
N12A C14A C15A 110.2(4)
C3A C10A C8A 119.3(5)
C1C C2C C3C 119.1(6)
C13D C14D C1D 124.4(5)
C13D C14D C5D 118.2(5)
C1D C14D C5D 117.4(5)
O2D C15D O1D 127.4(5)
O2D C15D C13D 116.1(5)
O1D C15D C13D 116.5(5)
C5D C6D C7D 121.8(5)
C4D C3D C2D 120.5(6)
N20A C19A C18A 111.1(4)
O1C C15C O2C 120.3(6)
O1C C15C C13C 119.5(6)
O2C C15C C13C 120.1(5)
O1C C15C Dy1 59.9(3)
O2C C15C Dy1 60.5(3)
C13C C15C Dy1 178.0(4)
C7A C8A C10A 118.9(5)
C7A C8A C9A 121.2(5)
C10A C8A C9A 119.9(5)
C2C C1C C14C 121.7(6)
C1D C2D C3D 121.1(6)
C2D C1D C14D 121.0(5)
C8D C9D C10D 120.1(6)
C11D C10D C9D 120.8(6)
N16A C18A C19A 111.6(4)
C11C C10C C9C 119.6(6)
C10C C11C C12C 121.5(5)
C3C C4C C5C 120.2(6)
C10D C11D C12D 120.5(6)
C5C C6C C7C 121.4(5)
C3D C4D C5D 121.6(6)
N16A C15A C14A 111.4(4)
C9D C8D C7D 120.9(5)
N12A C11A C6A 117.7(5)
N3F C2F C1F 178.6(9)
N3E C2E C1E 175.4(13)
C4C C3C C2C 121.8(6)
N3G C2G C1G 174.8(14)

loop_
_geom_bond_atom_site_label_1
_geom_bond_atom_site_label_2
_geom_bond_distance
Dy1 O5A 2.239(3)
Dy1 O25A 2.307(3)
Dy1 O2D 2.321(3)
Dy1 O1C 2.397(4)
Dy1 O2C 2.409(4)
Dy1 O27A 2.444(4)
Dy1 O2B 2.445(4)
Dy1 O1B 2.502(4)
Dy1 O2A 2.751(4)
Dy1 C15C 2.767(6)
Dy1 N1B 2.885(5)
Dy1 Ni1 3.4473(9)
Ni1 O1D 2.044(4)
Ni1 O5A 2.055(4)
Ni1 O25A 2.125(3)
Ni1 N20A 2.137(4)
Ni1 N16A 2.139(4)
Ni1 N12A 2.196(5)
O27A C26A 1.397(7)
O27A C28A 1.434(6)
O25A C24A 1.349(6)
O2D C15D 1.253(6)
O2C C15C 1.268(7)
O1C C15C 1.265(7)
O5A C4A 1.365(6)
O2A C3A 1.408(6)
O2A C1A 1.435(6)
O1B N1B 1.272(6)
O2B N1B 1.269(6)
O3B N1B 1.218(5)
O1D C15D 1.256(6)
N12A C13A 1.478(7)
N12A C11A 1.483(7)
N12A C14A 1.503(7)
N20A C19A 1.474(6)
N20A C21A 1.472(7)
N20A C22A 1.491(7)
C3A C4A 1.379(7)
C3A C10A 1.385(7)
C14C C13C 1.387(8)
C14C C1C 1.422(8)
C14C C5C 1.426(8)
N16A C15A 1.477(6)
N16A C17A 1.484(6)
N16A C18A 1.505(7)
C6A C4A 1.384(7)
C6A C7A 1.401(7)
C6A C11A 1.499(8)
C5C C6C 1.378(8)
C5C C4C 1.431(8)
C5D C6D 1.390(8)
C5D C4D 1.416(8)
C5D C14D 1.456(8)
C13D C14D 1.397(7)
C13D C12D 1.406(7)
C13D C15D 1.527(8)
C32A C30A 1.381(7)
C32A C23A 1.385(7)
C26A C29A 1.368(8)
C26A C24A 1.389(8)
C7D C6D 1.409(8)
C7D C8D 1.413(8)
C7D C12D 1.421(7)
C23A C24A 1.403(8)
C23A C22A 1.489(7)
C30A C29A 1.403(8)
C30A C31A 1.501(8)
C12D C11D 1.424(8)
C7C C6C 1.409(8)
C7C C8C 1.417(7)
C7C C12C 1.443(8)
C9C C8C 1.348(8)
C9C C10C 1.422(8)
C13C C12C 1.386(8)
C13C C15C 1.495(8)
C12C C11C 1.424(8)
C7A C8A 1.380(8)
C14A C15A 1.509(8)
C10A C8A 1.391(8)
C2C C1C 1.363(9)
C2C C3C 1.414(8)
C14D C1D 1.424(7)
C3D C4D 1.333(9)
C3D C2D 1.409(8)
C19A C18A 1.532(8)
C9A C8A 1.517(8)
C2D C1D 1.350(7)
N3F C2F 1.129(9)
C9D C8D 1.372(8)
C9D C10D 1.404(8)
C10D C11D 1.356(8)
C10C C11C 1.366(8)
C4C C3C 1.346(8)
C2F C1F 1.435(9)
C2E N3E 1.096(10)
C2E C1E 1.392(12)
N3G C2G 1.172(11)
C2G C1G 1.452(13)
